data_4337628
loop_
_publ_author_name
'Sundberg, Jonas'
'Witt, Hannes'
'Cameron, Lisa'
'H\%akansson, Mikael'
'Bendix, Jesper'
'McKenzie, Christine J.'

_publ_section_title
;
 A versatile dinucleating ligand containing sulfonamide groups.
;
_journal_issue 6
_journal_name_full 'Inorganic chemistry'
_journal_page_first 2873
_journal_page_last 2882
_journal_paper_doi 10.1021/ic402599e
_journal_volume 53
_journal_year 2014
_chemical_formula_moiety 'C19 H20 N4 O5 S2'
_chemical_formula_sum 'C19 H20 N4 O5 S2'
_chemical_formula_weight 448.51
_chemical_name_systematic
; 
 ? 
;
_space_group_crystal_system monoclinic
_space_group_IT_number 14
_space_group_name_Hall '-P 2ybc'
_space_group_name_H-M_alt 'P 1 21/c 1'
_symmetry_space_group_name_Hall '-P 2ybc'
_symmetry_space_group_name_H-M 'P 1 21/c 1'
_atom_sites_solution_hydrogens difmap
_atom_sites_solution_primary direct
_atom_sites_solution_secondary difmap
_audit_creation_method SHELXL-2013
_cell_angle_alpha 90
_cell_angle_beta 101.216(4)
_cell_angle_gamma 90
_cell_formula_units_Z 4
_cell_length_a 10.6396(7)
_cell_length_b 15.9476(10)
_cell_length_c 11.9430(8)
_cell_measurement_reflns_used 7624
_cell_measurement_temperature 150.0(2)
_cell_measurement_theta_max 28.22
_cell_measurement_theta_min 2.33
_cell_volume 1987.7(2)
_computing_cell_refinement 'SAINT v.7.68a (Bruker, 2010)'
_computing_data_collection 'APEX2 v.2010.1-2 (Bruker Nonius, 2010)'
_computing_data_reduction 'SAINT v.7.68a (Bruker, 2010)'
_computing_molecular_graphics 'Mercury 3.11 (Macrae at al., 2006) and POV-RAY (Cason, 2003)'
_computing_publication_material 'SHELX-2013 (Sheldrick, 2013)'
_computing_structure_refinement 'SHELXL-2013 (Sheldrick, 2008)'
_computing_structure_solution 'SHELXS-2013 (Sheldrick, 2013)'
_diffrn_ambient_temperature 150.0(2)
_diffrn_detector_area_resol_mean 9.1
_diffrn_measured_fraction_theta_full 1.000
_diffrn_measured_fraction_theta_max 1.000
_diffrn_measurement_device_type 'Bruker-Nonius X8APEX-II CCD'
_diffrn_measurement_method 'thin-slice \w and \f scans'
_diffrn_radiation_type MoK\a
_diffrn_radiation_wavelength 0.71073
_diffrn_reflns_av_R_equivalents 0.0545
_diffrn_reflns_av_unetI/netI 0.0297
_diffrn_reflns_Laue_measured_fraction_full 1.000
_diffrn_reflns_Laue_measured_fraction_max 1.000
_diffrn_reflns_limit_h_max 13
_diffrn_reflns_limit_h_min -13
_diffrn_reflns_limit_k_max 19
_diffrn_reflns_limit_k_min -19
_diffrn_reflns_limit_l_max 14
_diffrn_reflns_limit_l_min -13
_diffrn_reflns_number 35034
_diffrn_reflns_point_group_measured_fraction_full 1.000
_diffrn_reflns_point_group_measured_fraction_max 1.000
_diffrn_reflns_theta_full 25.242
_diffrn_reflns_theta_max 26.371
_diffrn_reflns_theta_min 1.951
_diffrn_source 'fine-focus sealed-tube'
_exptl_absorpt_coefficient_mu 0.309
_exptl_absorpt_correction_T_max 0.7457
_exptl_absorpt_correction_T_min 0.5793
_exptl_absorpt_correction_type multi-scan
_exptl_absorpt_process_details 'SADABS v2008/1 (Sheldrick, 2008)'
_exptl_crystal_colour colourless
_exptl_crystal_density_diffrn 1.499
_exptl_crystal_description plate
_exptl_crystal_F_000 936
_exptl_crystal_size_max 0.210
_exptl_crystal_size_mid 0.160
_exptl_crystal_size_min 0.090
_refine_diff_density_max 0.334
_refine_diff_density_min -0.346
_refine_diff_density_rms 0.057
_refine_ls_extinction_method none
_refine_ls_goodness_of_fit_ref 1.079
_refine_ls_hydrogen_treatment refxyz
_refine_ls_matrix_type full
_refine_ls_number_parameters 331
_refine_ls_number_reflns 4055
_refine_ls_number_restraints 3
_refine_ls_restrained_S_all 1.079
_refine_ls_R_factor_all 0.0493
_refine_ls_R_factor_gt 0.0357
_refine_ls_shift/su_max 0.001
_refine_ls_shift/su_mean 0.000
_refine_ls_structure_factor_coef Fsqd
_refine_ls_weighting_details 'w=1/[\s^2^(Fo^2^)+(0.0486P)^2^+0.8614P] where P=(Fo^2^+2Fc^2^)/3'
_refine_ls_weighting_scheme calc
_refine_ls_wR_factor_gt 0.0886
_refine_ls_wR_factor_ref 0.0957
_reflns_Friedel_coverage 0.000
_reflns_number_gt 3282
_reflns_number_total 4055
_reflns_threshold_expression 'I > 2\s(I)'
_cod_data_source_file ic402599e_si_002.cif
_cod_data_source_block psmpH3
_cod_database_code 4337628
_shelx_space_group_comment
; 
The symmetry employed for this shelxl refinement is uniquely defined 
by the following loop, which should always be used as a source of 
symmetry information in preference to the above space-group names. 
They are only intended as comments. 
;
_shelx_estimated_absorpt_t_min 0.938
_shelx_estimated_absorpt_t_max 0.973
_shelxl_version_number 2013-4

loop_
_space_group_symop_operation_xyz
'x, y, z'
'-x, y+1/2, -z+1/2'
'-x, -y, -z'
'x, -y-1/2, z-1/2'

loop_
_atom_site_label
_atom_site_type_symbol
_atom_site_fract_x
_atom_site_fract_y
_atom_site_fract_z
_atom_site_U_iso_or_equiv
_atom_site_adp_type
_atom_site_occupancy
_atom_site_site_symmetry_order
_atom_site_calc_flag
_atom_site_refinement_flags_posn
_atom_site_refinement_flags_adp
O1 O 0.80671(14) -0.04898(8) 0.47699(11) 0.0224(3) Uani 1 1 d D .
S1 S 0.83740(4) -0.22549(3) 0.43452(4) 0.01728(13) Uani 1 1 d . .
H1O H 0.814(2) 0.0028(7) 0.4880(18) 0.026 Uiso 1 1 d D U
N1 N 0.98677(16) -0.19847(10) 0.45276(14) 0.0205(4) Uani 1 1 d D .
H1N H 1.004(2) -0.1543(10) 0.4995(16) 0.025 Uiso 1 1 d D U
C1 C 0.74475(18) -0.06889(12) 0.37084(15) 0.0169(4) Uani 1 1 d . .
S2 S 0.65618(5) 0.09246(3) 0.32866(4) 0.02022(13) Uani 1 1 d . .
O2 O 0.82517(13) -0.30521(8) 0.37807(12) 0.0235(3) Uani 1 1 d . .
N2 N 1.06280(16) -0.04360(10) 0.34279(14) 0.0217(4) Uani 1 1 d . .
C2 C 0.74728(17) -0.15325(11) 0.33916(15) 0.0162(4) Uani 1 1 d . .
O3 O 0.80321(14) -0.21774(9) 0.54426(11) 0.0241(3) Uani 1 1 d . .
N3 N 0.53937(17) 0.09561(10) 0.39610(14) 0.0236(4) Uani 1 1 d D .
H3N H 0.559(2) 0.0767(14) 0.4681(10) 0.028 Uiso 1 1 d D U
C3 C 0.68523(17) -0.18063(12) 0.23236(16) 0.0168(4) Uani 1 1 d . .
H3 H 0.690(2) -0.2365(14) 0.2159(17) 0.020 Uiso 1 1 d . U
O4 O 0.61954(15) 0.13899(9) 0.22500(12) 0.0277(3) Uani 1 1 d . .
N4 N 0.40359(16) -0.06608(11) 0.35911(14) 0.0231(4) Uani 1 1 d . .
C4 C 0.61989(18) -0.12474(12) 0.15201(16) 0.0183(4) Uani 1 1 d . .
O5 O 0.76837(14) 0.11684(9) 0.40996(12) 0.0268(3) Uani 1 1 d . .
C5 C 0.61878(18) -0.04071(12) 0.18307(16) 0.0189(4) Uani 1 1 d . .
H5 H 0.573(2) -0.0032(14) 0.1282(19) 0.023 Uiso 1 1 d . U
C6 C 0.67831(18) -0.01274(11) 0.29113(15) 0.0170(4) Uani 1 1 d . .
C7 C 0.5545(2) -0.15437(15) 0.03583(18) 0.0250(4) Uani 1 1 d . .
H7A H 0.608(2) -0.1513(15) -0.018(2) 0.037 Uiso 1 1 d . U
H7B H 0.482(3) -0.1217(16) 0.004(2) 0.037 Uiso 1 1 d . U
H7C H 0.530(2) -0.2108(17) 0.037(2) 0.037 Uiso 1 1 d . U
C8 C 1.0509(2) -0.19445(13) 0.35409(19) 0.0255(5) Uani 1 1 d . .
H8A H 1.146(2) -0.1999(15) 0.390(2) 0.031 Uiso 1 1 d . U
H8B H 1.024(2) -0.2399(16) 0.307(2) 0.031 Uiso 1 1 d . U
C9 C 1.02422(19) -0.11439(12) 0.28618(17) 0.0217(4) Uani 1 1 d . .
C10 C 0.9616(2) -0.11463(14) 0.17278(18) 0.0262(5) Uani 1 1 d . .
H10 H 0.938(2) -0.1657(16) 0.139(2) 0.031 Uiso 1 1 d . U
C11 C 0.9369(2) -0.03978(15) 0.11592(18) 0.0284(5) Uani 1 1 d . .
H11 H 0.892(2) -0.0381(15) 0.043(2) 0.034 Uiso 1 1 d . U
C12 C 0.9758(2) 0.03409(14) 0.17309(18) 0.0268(5) Uani 1 1 d . .
H12 H 0.962(2) 0.0879(16) 0.137(2) 0.032 Uiso 1 1 d . U
C13 C 1.0390(2) 0.02879(13) 0.28578(17) 0.0237(4) Uani 1 1 d . .
H13 H 1.065(2) 0.0784(15) 0.323(2) 0.028 Uiso 1 1 d . U
C14 C 0.4067(2) 0.08622(13) 0.33593(19) 0.0261(5) Uani 1 1 d . .
H14A H 0.388(2) 0.1268(15) 0.274(2) 0.031 Uiso 1 1 d . U
H14B H 0.355(2) 0.0988(15) 0.391(2) 0.031 Uiso 1 1 d . U
C15 C 0.37042(19) -0.00044(13) 0.28894(17) 0.0219(4) Uani 1 1 d . .
C16 C 0.3048(2) -0.01011(14) 0.17771(18) 0.0259(4) Uani 1 1 d . .
H16 H 0.281(2) 0.0369(16) 0.130(2) 0.031 Uiso 1 1 d . U
C17 C 0.2741(2) -0.09010(14) 0.13600(19) 0.0279(5) Uani 1 1 d . .
H17 H 0.228(2) -0.0986(15) 0.058(2) 0.034 Uiso 1 1 d . U
C18 C 0.3110(2) -0.15795(14) 0.20624(19) 0.0271(5) Uani 1 1 d . .
H18 H 0.292(2) -0.2117(16) 0.182(2) 0.033 Uiso 1 1 d . U
C19 C 0.3749(2) -0.14307(13) 0.31656(19) 0.0258(5) Uani 1 1 d . .
H19 H 0.402(2) -0.1861(15) 0.372(2) 0.031 Uiso 1 1 d . U

loop_
_atom_site_aniso_label
_atom_site_aniso_U_11
_atom_site_aniso_U_22
_atom_site_aniso_U_33
_atom_site_aniso_U_23
_atom_site_aniso_U_13
_atom_site_aniso_U_12
O1 0.0345(8) 0.0138(7) 0.0154(7) -0.0020(5) -0.0037(6) -0.0012(6)
S1 0.0222(2) 0.0126(2) 0.0165(2) 0.00331(17) 0.00251(17) -0.00042(17)
N1 0.0230(8) 0.0183(8) 0.0190(8) 0.0019(7) 0.0013(7) -0.0017(7)
C1 0.0203(9) 0.0163(9) 0.0140(9) -0.0002(7) 0.0026(7) -0.0022(7)
S2 0.0304(3) 0.0109(2) 0.0176(2) 0.00095(18) 0.00015(19) -0.00058(18)
O2 0.0291(8) 0.0137(7) 0.0261(8) 0.0009(6) 0.0015(6) -0.0009(6)
N2 0.0269(9) 0.0203(9) 0.0178(8) -0.0004(7) 0.0038(7) -0.0027(7)
C2 0.0188(9) 0.0142(9) 0.0157(9) 0.0025(7) 0.0035(7) 0.0007(7)
O3 0.0337(8) 0.0214(7) 0.0182(7) 0.0060(6) 0.0072(6) 0.0016(6)
N3 0.0336(10) 0.0169(8) 0.0187(8) -0.0022(7) 0.0009(7) 0.0047(7)
C3 0.0197(9) 0.0138(9) 0.0174(9) -0.0023(7) 0.0050(7) -0.0011(7)
O4 0.0436(9) 0.0172(7) 0.0209(7) 0.0054(6) 0.0025(6) 0.0011(6)
N4 0.0260(9) 0.0219(8) 0.0220(9) 0.0018(7) 0.0063(7) 0.0035(7)
C4 0.0202(9) 0.0205(10) 0.0144(9) -0.0025(7) 0.0036(7) -0.0005(7)
O5 0.0341(8) 0.0165(7) 0.0260(8) -0.0005(6) -0.0037(6) -0.0046(6)
C5 0.0222(10) 0.0187(9) 0.0153(9) 0.0023(8) 0.0024(8) 0.0011(8)
C6 0.0223(9) 0.0129(9) 0.0158(9) -0.0004(7) 0.0036(7) -0.0010(7)
C7 0.0296(11) 0.0280(12) 0.0152(10) -0.0042(8) -0.0010(8) 0.0020(9)
C8 0.0290(11) 0.0185(10) 0.0309(12) -0.0015(9) 0.0102(9) -0.0019(9)
C9 0.0223(10) 0.0209(10) 0.0237(10) -0.0008(8) 0.0091(8) -0.0031(8)
C10 0.0278(11) 0.0305(11) 0.0213(11) -0.0096(9) 0.0074(9) -0.0108(9)
C11 0.0286(11) 0.0413(13) 0.0140(10) 0.0000(9) 0.0010(8) -0.0085(10)
C12 0.0284(11) 0.0296(12) 0.0220(11) 0.0077(9) 0.0037(8) -0.0023(9)
C13 0.0296(11) 0.0200(10) 0.0210(10) -0.0005(8) 0.0033(8) -0.0034(8)
C14 0.0300(11) 0.0209(10) 0.0269(11) -0.0004(9) 0.0043(9) 0.0064(9)
C15 0.0218(10) 0.0217(10) 0.0228(10) 0.0005(8) 0.0058(8) 0.0050(8)
C16 0.0261(10) 0.0244(11) 0.0266(11) 0.0053(9) 0.0036(8) 0.0061(9)
C17 0.0247(11) 0.0334(12) 0.0241(11) -0.0021(9) 0.0009(9) 0.0013(9)
C18 0.0260(11) 0.0221(11) 0.0334(12) -0.0047(9) 0.0064(9) 0.0004(8)
C19 0.0282(11) 0.0215(10) 0.0287(11) 0.0043(9) 0.0080(9) 0.0026(8)

loop_
_atom_type_symbol
_atom_type_description
_atom_type_scat_dispersion_real
_atom_type_scat_dispersion_imag
_atom_type_scat_source
C C 0.0033 0.0016 'International Tables Vol C Tables 4.2.6.8 and 6.1.1.4'
H H 0.0000 0.0000 'International Tables Vol C Tables 4.2.6.8 and 6.1.1.4'
N N 0.0061 0.0033 'International Tables Vol C Tables 4.2.6.8 and 6.1.1.4'
O O 0.0106 0.0060 'International Tables Vol C Tables 4.2.6.8 and 6.1.1.4'
S S 0.1246 0.1234 'International Tables Vol C Tables 4.2.6.8 and 6.1.1.4'

loop_
_geom_angle_atom_site_label_1
_geom_angle_atom_site_label_2
_geom_angle_atom_site_label_3
_geom_angle
C1 O1 H1O 113.1(15)
O3 S1 O2 119.41(8)
O3 S1 N1 105.73(9)
O2 S1 N1 107.23(9)
O3 S1 C2 109.34(8)
O2 S1 C2 106.68(9)
N1 S1 C2 107.98(8)
C8 N1 S1 119.91(14)
C8 N1 H1N 113.0(14)
S1 N1 H1N 112.0(15)
O1 C1 C6 125.51(17)
O1 C1 C2 116.68(16)
C6 C1 C2 117.81(17)
O4 S2 O5 119.65(9)
O4 S2 N3 108.07(9)
O5 S2 N3 105.92(9)
O4 S2 C6 107.50(9)
O5 S2 C6 107.11(9)
N3 S2 C6 108.14(9)
C9 N2 C13 117.46(17)
C3 C2 C1 121.35(17)
C3 C2 S1 119.28(14)
C1 C2 S1 119.30(14)
C14 N3 S2 121.14(14)
C14 N3 H3N 117.5(15)
S2 N3 H3N 114.2(15)
C2 C3 C4 121.10(17)
C2 C3 H3 117.8(13)
C4 C3 H3 121.1(13)
C19 N4 C15 117.64(18)
C5 C4 C3 117.50(17)
C5 C4 C7 121.52(18)
C3 C4 C7 120.97(18)
C4 C5 C6 121.91(18)
C4 C5 H5 116.9(13)
C6 C5 H5 121.1(13)
C1 C6 C5 120.30(17)
C1 C6 S2 120.80(14)
C5 C6 S2 118.68(14)
C4 C7 H7A 112.4(15)
C4 C7 H7B 113.3(15)
H7A C7 H7B 104(2)
C4 C7 H7C 111.9(15)
H7A C7 H7C 105(2)
H7B C7 H7C 109(2)
N1 C8 C9 113.49(16)
N1 C8 H8A 103.4(13)
C9 C8 H8A 111.5(13)
N1 C8 H8B 108.0(15)
C9 C8 H8B 109.4(15)
H8A C8 H8B 110.9(19)
N2 C9 C10 122.47(19)
N2 C9 C8 115.77(18)
C10 C9 C8 121.75(19)
C11 C10 C9 119.3(2)
C11 C10 H10 122.9(15)
C9 C10 H10 117.7(15)
C10 C11 C12 119.1(2)
C10 C11 H11 121.0(16)
C12 C11 H11 119.9(16)
C11 C12 C13 118.0(2)
C11 C12 H12 122.3(14)
C13 C12 H12 119.7(14)
N2 C13 C12 123.7(2)
N2 C13 H13 118.9(14)
C12 C13 H13 117.4(14)
N3 C14 C15 115.35(17)
N3 C14 H14A 110.1(14)
C15 C14 H14A 108.8(14)
N3 C14 H14B 105.5(14)
C15 C14 H14B 108.0(14)
H14A C14 H14B 109(2)
N4 C15 C16 122.26(19)
N4 C15 C14 117.57(18)
C16 C15 C14 120.16(19)
C15 C16 C17 119.2(2)
C15 C16 H16 120.8(15)
C17 C16 H16 120.1(15)
C18 C17 C16 119.0(2)
C18 C17 H17 120.2(15)
C16 C17 H17 120.8(15)
C17 C18 C19 118.4(2)
C17 C18 H18 122.0(15)
C19 C18 H18 119.7(15)
N4 C19 C18 123.5(2)
N4 C19 H19 112.0(14)
C18 C19 H19 124.4(14)

loop_
_geom_bond_atom_site_label_1
_geom_bond_atom_site_label_2
_geom_bond_distance
O1 C1 1.348(2)
O1 H1O 0.837(10)
S1 O3 1.4320(14)
S1 O2 1.4331(14)
S1 N1 1.6199(17)
S1 C2 1.7659(18)
N1 C8 1.473(3)
N1 H1N 0.895(10)
C1 C6 1.395(3)
C1 C2 1.399(3)
S2 O4 1.4309(14)
S2 O5 1.4380(15)
S2 N3 1.6078(18)
S2 C6 1.7642(19)
N2 C9 1.339(3)
N2 C13 1.339(3)
C2 C3 1.388(3)
N3 C14 1.462(3)
N3 H3N 0.896(10)
C3 C4 1.392(3)
C3 H3 0.92(2)
N4 C19 1.341(3)
N4 C15 1.344(3)
C4 C5 1.391(3)
C4 C7 1.502(3)
C5 C6 1.396(3)
C5 H5 0.95(2)
C7 H7A 0.94(3)
C7 H7B 0.95(3)
C7 H7C 0.94(3)
C8 C9 1.510(3)
C8 H8A 1.02(2)
C8 H8B 0.93(2)
C9 C10 1.388(3)
C10 C11 1.373(3)
C10 H10 0.92(3)
C11 C12 1.384(3)
C11 H11 0.91(3)
C12 C13 1.385(3)
C12 H12 0.96(3)
C13 H13 0.92(2)
C14 C15 1.513(3)
C14 H14A 0.98(2)
C14 H14B 0.95(2)
C15 C16 1.384(3)
C16 C17 1.385(3)
C16 H16 0.94(2)
C17 C18 1.379(3)
C17 H17 0.97(2)
C18 C19 1.381(3)
C18 H18 0.91(3)
C19 H19 0.96(2)
